data_2103591
loop_
_publ_author_name
'Evdokimov, Artem'
'Gilboa, A. Joseph'
'Koetzle, Thomas F.'
'Klooster, Wim T.'
'Schultz, Arthur J.'
'Mason, Sax A.'
'Albinati, Alberto'
'Frolow, Felix'

_publ_section_title
;
 Structures of furanosides: geometrical analysis of low-temperature
 X-ray and neutron crystal structures of five crystalline methyl
 pentofuranosides
;
_journal_issue 2
_journal_name_full 'Acta Crystallographica Section B'
_journal_page_first 213
_journal_page_last 220
_journal_paper_doi 10.1107/S010876810001661X
_journal_volume 57
_journal_year 2001
_chemical_formula_moiety 'C6 H12 O5'
_chemical_formula_sum 'C6 H12 O5'
_chemical_formula_weight 164.16
_chemical_name_common Methyl-beta-D-arabinofuranoside
_chemical_name_systematic
;
Methyl-beta-D-arabinofuranoside
;
_space_group_IT_number 19
_symmetry_cell_setting orthorhombic
_symmetry_space_group_name_Hall 'P 2ac 2ab'
_symmetry_space_group_name_H-M 'P 21 21 21'
_audit_creation_method SHELX-97
_cell_angle_alpha 90.00
_cell_angle_beta 90.00
_cell_angle_gamma 90.00
_cell_formula_units_Z 4
_cell_length_a 5.9060(10)
_cell_length_b 10.845(3)
_cell_length_c 12.154(3)
_cell_measurement_reflns_used 600
_cell_measurement_temperature 100.0(10)
_cell_measurement_theta_max 25
_cell_measurement_theta_min 8
_cell_volume 778.5(3)
_computing_cell_refinement 'maXus (Nonius, 1998)'
_computing_data_collection 'maXus (Nonius, 1998)'
_computing_data_reduction 'maXus (Nonius, 1998)'
_computing_molecular_graphics 'PLATON (A.L.Spek ,2000)'
_computing_publication_material 'SHELXL-97 (Sheldrick, 1997)'
_computing_structure_refinement 'SHELXL-97 (Sheldrick, 1997)'
_computing_structure_solution
;
'SHELXS-97 (Sheldrick, 1990)'
;
_diffrn_ambient_temperature 100.0(10)
_diffrn_measured_fraction_theta_full .945
_diffrn_measured_fraction_theta_max .945
_diffrn_measurement_device_type 'Nonius Kappa-CCD'
_diffrn_measurement_method
;
combination of psi and phi oscillations
;
_diffrn_radiation_monochromator graphite
_diffrn_radiation_source 'fine-focus sealed tube'
_diffrn_radiation_type MoK\a
_diffrn_radiation_wavelength .71070
_diffrn_reflns_av_R_equivalents .0000
_diffrn_reflns_av_sigmaI/netI .0271
_diffrn_reflns_limit_h_max 8
_diffrn_reflns_limit_h_min 0
_diffrn_reflns_limit_k_max 15
_diffrn_reflns_limit_k_min 0
_diffrn_reflns_limit_l_max 17
_diffrn_reflns_limit_l_min -16
_diffrn_reflns_number 2313
_diffrn_reflns_theta_full 30.91
_diffrn_reflns_theta_max 30.91
_diffrn_reflns_theta_min 2.52
_exptl_absorpt_coefficient_mu .123
_exptl_absorpt_correction_type none
_exptl_crystal_colour 'clear blank white'
_exptl_crystal_density_diffrn 1.401
_exptl_crystal_density_method 'not measured'
_exptl_crystal_description 'rectangular prism'
_exptl_crystal_F_000 352
_exptl_crystal_size_max .4
_exptl_crystal_size_mid .1
_exptl_crystal_size_min .1
_refine_diff_density_max .237
_refine_diff_density_min -.199
_refine_ls_abs_structure_details 'Flack H D (1983), Acta Cryst. A39, 876-881'
_refine_ls_abs_structure_Flack .6(6)
_refine_ls_extinction_method none
_refine_ls_goodness_of_fit_ref .997
_refine_ls_hydrogen_treatment mixed
_refine_ls_matrix_type full
_refine_ls_number_parameters 148
_refine_ls_number_reflns 1365
_refine_ls_number_restraints 0
_refine_ls_restrained_S_all .997
_refine_ls_R_factor_all .0288
_refine_ls_R_factor_gt .0273
_refine_ls_shift/su_max .017
_refine_ls_shift/su_mean .001
_refine_ls_structure_factor_coef Fsqd
_refine_ls_weighting_details
;
w=1/[\s^2^(Fo^2^)+(0.0517P)^2^+0.0636P] where P=(Fo^2^+2Fc^2^)/3'
;
_refine_ls_weighting_scheme calc
_refine_ls_wR_factor_ref .0764
_reflns_number_gt 2219
_reflns_number_total 2313
_reflns_threshold_expression >4sigma(I)
_cod_data_source_file an0575.cif
_cod_data_source_block baraf_xray
_cod_original_cell_volume 778.5(2)
_cod_database_code 2103591

loop_
_symmetry_equiv_pos_as_xyz
'x, y, z'
'-x+1/2, -y, z+1/2'
'-x, y+1/2, -z+1/2'
'x+1/2, -y+1/2, -z'

loop_
_atom_site_label
_atom_site_fract_x
_atom_site_fract_y
_atom_site_fract_z
_atom_site_U_iso_or_equiv
_atom_site_adp_type
_atom_site_calc_flag
_atom_site_occupancy
_atom_site_type_symbol
O1 .20919(12) .19581(6) .19598(5) .02242(14) Uani d 1 O
O3 .33979(11) .44942(6) .45934(5) .02032(14) Uani d 1 O
H13 .427(3) .4119(14) .5017(16) .045(4) Uiso d 1 H
O4 .10562(11) .40443(6) .19685(5) .02090(14) Uani d 1 O
O2 .12255(12) .18433(6) .41985(5) .02161(14) Uani d 1 O
H12 .242(4) .1437(17) .3963(17) .052(5) Uiso d 1 H
O5 .49691(14) .55965(7) .11385(6) .02812(17) Uani d 1 O
H15 .402(3) .5439(13) .0673(13) .033(4) Uiso d 1 H
C4 .28720(14) .45762(8) .26152(7) .01753(15) Uani d 1 C
H4 .239(2) .5406(11) .2836(10) .015(3) Uiso d 1 H
C3 .31500(14) .37593(7) .36319(6) .01674(15) Uani d 1 C
H3 .450(2) .3202(11) .3540(10) .017(3) Uiso d 1 H
C2 .10185(15) .29605(8) .36129(7) .01803(15) Uani d 1 C
H2 -.017(2) .3430(11) .3926(11) .021(3) Uiso d 1 H
C5 .50361(15) .46571(8) .19544(7) .02094(17) Uani d 1 C
H5A .620(2) .4858(12) .2471(12) .024(3) Uiso d 1 H
H5B .532(2) .3814(12) .1625(11) .023(3) Uiso d 1 H
C1 .05974(15) .28475(8) .23740(8) .01961(17) Uani d 1 C
H1 -.092(2) .2685(12) .2172(11) .023(3) Uiso d 1 H
C6 .1762(2) .17174(10) .08154(8) .0301(2) Uani d 1 C
H6A .303(3) .1109(14) .0595(15) .036(4) Uiso d 1 H
H6B .179(3) .2490(15) .0388(13) .038(4) Uiso d 1 H
H6C .024(3) .1348(14) .0673(13) .038(4) Uiso d 1 H

loop_
_atom_site_aniso_label
_atom_site_aniso_U_11
_atom_site_aniso_U_22
_atom_site_aniso_U_33
_atom_site_aniso_U_12
_atom_site_aniso_U_13
_atom_site_aniso_U_23
O1 .0260(3) .0235(3) .0177(3) .0037(3) -.0007(2) -.0024(2)
O3 .0245(3) .0216(3) .0148(3) .0024(2) -.0025(2) .0001(2)
O4 .0205(3) .0218(3) .0204(3) -.0002(2) -.0045(2) .0053(2)
O2 .0242(3) .0188(3) .0217(3) .0021(2) .0076(2) .0052(2)
O5 .0283(3) .0365(4) .0196(3) -.0128(3) -.0052(3) .0118(3)
C4 .0200(4) .0165(3) .0160(3) .0008(3) -.0011(3) .0010(3)
C3 .0186(4) .0169(3) .0148(3) .0020(3) .0010(3) .0018(3)
C2 .0187(3) .0167(3) .0187(4) .0020(3) .0032(3) .0023(3)
C5 .0212(4) .0253(4) .0164(4) -.0030(3) -.0003(3) .0049(3)
C1 .0186(4) .0197(4) .0204(4) -.0001(3) -.0009(3) .0019(3)
C6 .0376(5) .0350(5) .0179(4) -.0016(4) -.0009(4) -.0049(4)

loop_
_atom_type_symbol
_atom_type_description
_atom_type_scat_dispersion_real
_atom_type_scat_dispersion_imag
_atom_type_scat_source
C C .0033 .0016 'International Tables Vol C Tables 4.2.6.8 and 6.1.1.4'
H H .0000 .0000 'International Tables Vol C Tables 4.2.6.8 and 6.1.1.4'
O O .0106 .0060 'International Tables Vol C Tables 4.2.6.8 and 6.1.1.4'

loop_
_geom_angle_atom_site_label_1
_geom_angle_atom_site_label_2
_geom_angle_atom_site_label_3
_geom_angle
C1 O1 C6 112.93(8)
C3 O3 H13 107.3(12)
C1 O4 C4 108.54(6)
C2 O2 H12 109.6(13)
C5 O5 H15 110.6(10)
O4 C4 C5 111.13(7)
O4 C4 C3 106.68(7)
C5 C4 C3 111.84(7)
O4 C4 H4 107.4(7)
C5 C4 H4 109.7(7)
C3 C4 H4 109.9(7)
O3 C3 C2 114.51(7)
O3 C3 C4 110.51(6)
C2 C3 C4 103.16(7)
O3 C3 H3 110.3(7)
C2 C3 H3 108.0(7)
C4 C3 H3 110.1(7)
O2 C2 C3 114.07(7)
O2 C2 C1 116.20(7)
C3 C2 C1 101.19(6)
O2 C2 H2 108.8(7)
C3 C2 H2 107.5(8)
C1 C2 H2 108.5(8)
O5 C5 C4 112.86(7)
O5 C5 H5A 108.4(8)
C4 C5 H5A 105.7(9)
O5 C5 H5B 112.1(8)
C4 C5 H5B 107.3(8)
H5A C5 H5B 110.4(11)
O1 C1 O4 112.69(7)
O1 C1 C2 107.83(7)
O4 C1 C2 103.78(7)
O1 C1 H1 112.0(8)
O4 C1 H1 105.2(8)
C2 C1 H1 115.1(8)
O1 C6 H6A 105.6(10)
O1 C6 H6B 110.8(9)
H6A C6 H6B 113.1(13)
O1 C6 H6C 111.4(9)
H6A C6 H6C 110.6(12)
H6B C6 H6C 105.4(13)

loop_
_geom_bond_atom_site_label_1
_geom_bond_atom_site_label_2
_geom_bond_distance
O1 C1 1.4010(11)
O1 C6 1.4286(12)
O3 C3 1.4221(10)
O3 H13 .836(19)
O4 C1 1.4145(11)
O4 C4 1.4494(10)
O2 C2 1.4105(10)
O2 H12 .88(2)
O5 C5 1.4223(10)
O5 H15 .816(17)
C4 C5 1.5121(12)
C4 C3 1.5292(11)
C4 H4 .981(12)
C3 C2 1.5283(12)
C3 H3 1.005(12)
C2 C1 1.5310(12)
C2 H2 .949(14)
C5 H5A .955(14)
C5 H5B 1.012(13)
C1 H1 .943(14)
C6 H6A 1.035(16)
C6 H6B .987(16)
C6 H6C .999(19)

loop_
_cod_related_entry_id
_cod_related_entry_database
_cod_related_entry_code
1 ChemSpider 9964221
